data_7219613
loop_
_publ_author_name
'Wang, Jungang'
'Wang, Miao'
'Xiang, Jiachen'
'Cao, Liping'
'Wu, Anxin'
'Isaacs, Lyle'

_publ_section_title
;
 Dimeric packing of molecular clips induced by interactions between
 \p-systems
;
_journal_issue 12
_journal_name_full CrystEngComm
_journal_page_first 2486
_journal_paper_doi 10.1039/C4CE02447H
_journal_volume 17
_journal_year 2015
_chemical_formula_sum 'C46 H46 Cl6 N6 O10'
_chemical_formula_weight 1055.59
_chemical_name_systematic
; 
 ? 
;
_space_group_IT_number 2
_symmetry_cell_setting triclinic
_symmetry_space_group_name_Hall '-P 1'
_symmetry_space_group_name_H-M 'P -1'
_atom_sites_solution_hydrogens geom
_atom_sites_solution_primary direct
_atom_sites_solution_secondary difmap
_audit_creation_method SHELXL-97
_audit_update_record
;
2014-03-18 deposited with the CCDC.
2015-02-16 downloaded from the CCDC.
;
_cell_angle_alpha 89.128(2)
_cell_angle_beta 76.376(2)
_cell_angle_gamma 72.207(11)
_cell_formula_units_Z 2
_cell_length_a 11.0037(13)
_cell_length_b 13.2032(14)
_cell_length_c 17.428(3)
_cell_measurement_reflns_used 4835
_cell_measurement_temperature 100(2)
_cell_measurement_theta_max 28.26
_cell_measurement_theta_min 2.41
_cell_volume 2338.6(6)
_computing_cell_refinement 'Bruker SMART'
_computing_data_collection 'Bruker SMART'
_computing_data_reduction 'Bruker SAINT'
_computing_molecular_graphics 'Bruker SHELXTL'
_computing_publication_material 'Bruker SHELXTL'
_computing_structure_refinement 'SHELXL-97 (Sheldrick, 1997)'
_computing_structure_solution 'SHELXS-97 (Sheldrick, 1990)'
_diffrn_ambient_temperature 100(2)
_diffrn_measured_fraction_theta_full 0.988
_diffrn_measured_fraction_theta_max 0.988
_diffrn_measurement_device_type 'CCD area detector'
_diffrn_measurement_method 'phi and omega scans'
_diffrn_radiation_monochromator graphite
_diffrn_radiation_source 'fine-focus sealed tube'
_diffrn_radiation_type MoK\a
_diffrn_radiation_wavelength 0.71073
_diffrn_reflns_av_R_equivalents 0.1022
_diffrn_reflns_av_sigmaI/netI 0.1087
_diffrn_reflns_limit_h_max 12
_diffrn_reflns_limit_h_min -13
_diffrn_reflns_limit_k_max 15
_diffrn_reflns_limit_k_min -15
_diffrn_reflns_limit_l_max 20
_diffrn_reflns_limit_l_min -14
_diffrn_reflns_number 14575
_diffrn_reflns_theta_full 25.01
_diffrn_reflns_theta_max 25.01
_diffrn_reflns_theta_min 1.96
_exptl_absorpt_coefficient_mu 0.433
_exptl_absorpt_correction_T_max 0.9183
_exptl_absorpt_correction_T_min 0.9183
_exptl_absorpt_correction_type none
_exptl_crystal_colour colorless
_exptl_crystal_density_diffrn 1.499
_exptl_crystal_density_meas 1.499
_exptl_crystal_density_method 'not measured'
_exptl_crystal_description block
_exptl_crystal_F_000 1092
_exptl_crystal_size_max 0.20
_exptl_crystal_size_mid 0.20
_exptl_crystal_size_min 0.20
_refine_diff_density_max 1.700
_refine_diff_density_min -1.183
_refine_diff_density_rms 0.133
_refine_ls_extinction_method none
_refine_ls_goodness_of_fit_ref 1.136
_refine_ls_hydrogen_treatment mixed
_refine_ls_matrix_type full
_refine_ls_number_parameters 619
_refine_ls_number_reflns 8145
_refine_ls_number_restraints 78
_refine_ls_restrained_S_all 1.135
_refine_ls_R_factor_all 0.1276
_refine_ls_R_factor_gt 0.1070
_refine_ls_shift/su_max 0.001
_refine_ls_shift/su_mean 0.000
_refine_ls_structure_factor_coef Fsqd
_refine_ls_weighting_details 'calc w=1/[\s^2^(Fo^2^)+(0.0909P)^2^+11.7393P] where P=(Fo^2^+2Fc^2^)/3'
_refine_ls_weighting_scheme calc
_refine_ls_wR_factor_gt 0.2451
_refine_ls_wR_factor_ref 0.2575
_reflns_number_gt 6350
_reflns_number_total 8145
_reflns_threshold_expression >2sigma(I)
_cod_data_source_file c4ce02447h2.cif
_cod_data_source_block 3
_cod_depositor_comments
;
The following automatic conversions were performed:

'_symmetry_cell_setting' value 'Triclinic' changed to 'triclinic'
according to
/usr/data/users/saulius/crontab/automatic-downloads/rss-feeds/RSC/lib/dictionaries/cif_core.dic
dictionary named 'cif_core.dic' version 2.4.2 from 2011-04-26.

Automatic conversion script
Id: cif_fix_values 3008 2015-01-20 13:52:24Z robertas 

 Adding full bibliography for 7219611--7219617.cif.
;
_cod_original_cell_volume 2338.6(5)
_cod_original_sg_symbol_H-M P-1
_cod_database_code 7219613

loop_
_symmetry_equiv_pos_as_xyz
'x, y, z'
'-x, -y, -z'

loop_
_atom_site_label
_atom_site_type_symbol
_atom_site_fract_x
_atom_site_fract_y
_atom_site_fract_z
_atom_site_U_iso_or_equiv
_atom_site_adp_type
_atom_site_occupancy
_atom_site_symmetry_multiplicity
_atom_site_calc_flag
_atom_site_refinement_flags
O1 O 0.0076(4) 0.8727(3) 0.3095(3) 0.0287(11) Uani 1 1 d .
O2 O 0.0941(4) 0.3561(3) 0.2207(3) 0.0212(9) Uani 1 1 d .
O3 O 0.4866(3) 0.7276(3) 0.3221(2) 0.0131(8) Uani 1 1 d .
O4 O 0.5811(4) 0.3097(3) 0.2371(2) 0.0154(8) Uani 1 1 d .
O5 O 0.6614(4) 0.5229(3) 0.0130(2) 0.0235(10) Uani 1 1 d .
O6 O 0.7104(4) 0.6534(3) 0.0679(2) 0.0202(9) Uani 1 1 d .
O7 O 0.9167(4) 0.4332(3) 0.0988(2) 0.0169(9) Uani 1 1 d .
O8 O 0.9130(3) 0.5779(3) 0.1667(2) 0.0161(9) Uani 1 1 d .
O9 O 0.7165(4) 0.2419(3) 0.4182(2) 0.0171(9) Uani 1 1 d .
O10 O 0.6548(4) 0.6639(3) 0.4878(2) 0.0204(9) Uani 1 1 d .
N1 N 0.2043(4) 0.7784(3) 0.3310(3) 0.0131(10) Uani 1 1 d .
H1A H 0.2700 0.7827 0.3501 0.016 Uiso 1 1 calc R
N2 N 0.2867(4) 0.3507(4) 0.2470(3) 0.0131(10) Uani 1 1 d .
H2A H 0.3635 0.3093 0.2525 0.016 Uiso 1 1 calc R
N3 N 0.5278(4) 0.6425(4) 0.2002(3) 0.0117(10) Uani 1 1 d .
N4 N 0.5707(4) 0.4557(3) 0.1615(3) 0.0111(9) Uani 1 1 d .
N5 N 0.6834(4) 0.5974(3) 0.2667(3) 0.0109(9) Uani 1 1 d .
N6 N 0.7181(4) 0.4129(3) 0.2338(3) 0.0111(9) Uani 1 1 d .
C1 C 0.2659(6) 1.0693(5) 0.3814(4) 0.0268(15) Uani 1 1 d .
H1 H 0.3502 1.0717 0.3842 0.032 Uiso 1 1 calc R
C2 C 0.2546(5) 0.9749(4) 0.3574(4) 0.0171(12) Uani 1 1 d .
H2 H 0.3300 0.9137 0.3429 0.021 Uiso 1 1 calc R
C3 C 0.1310(5) 0.9698(4) 0.3546(3) 0.0146(12) Uani 1 1 d .
C4 C 0.0243(5) 1.0612(5) 0.3744(4) 0.0214(13) Uani 1 1 d .
H4 H -0.0605 1.0601 0.3717 0.026 Uiso 1 1 calc R
C5 C 0.0417(6) 1.1544(5) 0.3982(4) 0.0295(16) Uani 1 1 d .
H5 H -0.0325 1.2165 0.4127 0.035 Uiso 1 1 calc R
C6 C 0.1615(6) 1.1594(5) 0.4014(4) 0.0251(15) Uani 1 1 d .
H6 H 0.1723 1.2241 0.4172 0.030 Uiso 1 1 calc R
C7 C 0.1081(5) 0.8703(5) 0.3291(3) 0.0157(12) Uani 1 1 d .
C8 C 0.2092(5) 0.6744(4) 0.3049(3) 0.0136(11) Uani 1 1 d U
C9 C 0.3060(5) 0.6259(4) 0.2381(3) 0.0121(11) Uani 1 1 d U
C10 C 0.3292(5) 0.5184(4) 0.2174(3) 0.0112(11) Uani 1 1 d U
C11 C 0.2533(5) 0.4632(4) 0.2649(3) 0.0143(12) Uani 1 1 d .
C12 C 0.1521(5) 0.5129(4) 0.3305(3) 0.0142(12) Uani 1 1 d U
C13 C 0.1287(5) 0.6214(4) 0.3507(3) 0.0148(12) Uani 1 1 d U
C14 C 0.0772(5) 0.4504(5) 0.3851(4) 0.0187(13) Uani 1 1 d .
H14A H 0.1112 0.3751 0.3664 0.028 Uiso 1 1 calc R
H14B H -0.0164 0.4783 0.3857 0.028 Uiso 1 1 calc R
H14C H 0.0884 0.4575 0.4387 0.028 Uiso 1 1 calc R
C15 C 0.0255(5) 0.6744(5) 0.4240(4) 0.0207(13) Uani 1 1 d .
H15A H 0.0508 0.6406 0.4707 0.031 Uiso 1 1 calc R
H15B H -0.0593 0.6669 0.4212 0.031 Uiso 1 1 calc R
H15C H 0.0178 0.7502 0.4277 0.031 Uiso 1 1 calc R
C16 C 0.2073(5) 0.3044(4) 0.2224(3) 0.0153(12) Uani 1 1 d .
C17 C 0.2638(6) 0.1888(5) 0.1967(3) 0.0181(12) Uani 1 1 d .
C18 C 0.3977(7) 0.1360(6) 0.1740(4) 0.0327(16) Uani 1 1 d .
H18 H 0.4593 0.1721 0.1766 0.039 Uiso 1 1 calc R
C19 C 0.4405(8) 0.0297(6) 0.1474(5) 0.050(2) Uani 1 1 d .
H19 H 0.5323 -0.0062 0.1315 0.060 Uiso 1 1 calc R
C20 C 0.3566(8) -0.0246(5) 0.1432(4) 0.0375(18) Uani 1 1 d .
H20 H 0.3884 -0.0975 0.1248 0.045 Uiso 1 1 calc R
C21 C 0.2270(7) 0.0266(5) 0.1656(4) 0.0328(16) Uani 1 1 d .
H21 H 0.1672 -0.0115 0.1633 0.039 Uiso 1 1 calc R
C22 C 0.1775(7) 0.1324(5) 0.1916(4) 0.0251(14) Uani 1 1 d .
H22 H 0.0851 0.1667 0.2061 0.030 Uiso 1 1 calc R
C23 C 0.3936(5) 0.6846(4) 0.1898(3) 0.0128(11) Uani 1 1 d U
H23A H 0.3949 0.6769 0.1332 0.015 Uiso 1 1 calc R
H23B H 0.3578 0.7614 0.2066 0.015 Uiso 1 1 calc R
C24 C 0.4416(5) 0.4652(4) 0.1472(3) 0.0136(11) Uani 1 1 d .
H24A H 0.4379 0.3932 0.1353 0.016 Uiso 1 1 calc R
H24B H 0.4306 0.5071 0.1003 0.016 Uiso 1 1 calc R
C25 C 0.5575(5) 0.6624(4) 0.2701(3) 0.0102(11) Uani 1 1 d U
C26 C 0.6195(5) 0.3845(4) 0.2138(3) 0.0114(11) Uani 1 1 d .
C27 C 0.6190(5) 0.5459(4) 0.1563(3) 0.0129(11) Uani 1 1 d .
C28 C 0.6669(5) 0.5705(4) 0.0687(3) 0.0154(12) Uani 1 1 d .
C29 C 0.7536(6) 0.6951(5) -0.0078(4) 0.0234(14) Uani 1 1 d .
H29A H 0.6932 0.6963 -0.0421 0.028 Uiso 1 1 calc R
H29B H 0.8434 0.6507 -0.0353 0.028 Uiso 1 1 calc R
C30 C 0.7522(11) 0.8049(7) 0.0108(5) 0.058(3) Uani 1 1 d .
H30A H 0.6619 0.8487 0.0352 0.087 Uiso 1 1 calc R
H30B H 0.7856 0.8358 -0.0381 0.087 Uiso 1 1 calc R
H30C H 0.8081 0.8027 0.0474 0.087 Uiso 1 1 calc R
C31 C 0.7283(5) 0.5137(4) 0.2045(3) 0.0123(11) Uani 1 1 d .
C32 C 0.8665(5) 0.5017(4) 0.1509(3) 0.0123(11) Uani 1 1 d U
C33 C 1.0388(5) 0.5784(5) 0.1144(4) 0.0176(12) Uani 1 1 d .
H33A H 1.0370 0.5701 0.0584 0.021 Uiso 1 1 calc R
H33B H 1.1118 0.5189 0.1253 0.021 Uiso 1 1 calc R
C34 C 1.0577(6) 0.6835(5) 0.1305(4) 0.0261(15) Uani 1 1 d .
H34A H 0.9902 0.7412 0.1142 0.039 Uiso 1 1 calc R
H34B H 1.1451 0.6836 0.1007 0.039 Uiso 1 1 calc R
H34C H 1.0502 0.6940 0.1872 0.039 Uiso 1 1 calc R
C35 C 0.7446(5) 0.5924(4) 0.3327(3) 0.0128(11) Uani 1 1 d .
H35A H 0.7177 0.6651 0.3580 0.015 Uiso 1 1 calc R
H35B H 0.8412 0.5700 0.3116 0.015 Uiso 1 1 calc R
C36 C 0.7867(5) 0.3607(4) 0.2933(3) 0.0118(11) Uani 1 1 d .
H36A H 0.8793 0.3603 0.2768 0.014 Uiso 1 1 calc R
H36B H 0.7872 0.2856 0.2940 0.014 Uiso 1 1 calc R
C37 C 0.7119(5) 0.5177(4) 0.3957(3) 0.0125(11) Uani 1 1 d U
C38 C 0.7284(5) 0.4116(4) 0.3773(3) 0.0125(11) Uani 1 1 d U
C39 C 0.6988(5) 0.3456(4) 0.4395(3) 0.0139(12) Uani 1 1 d .
C40 C 0.6556(5) 0.3875(5) 0.5167(4) 0.0187(13) Uani 1 1 d .
H40 H 0.6355 0.3432 0.5580 0.022 Uiso 1 1 calc R
C41 C 0.6410(5) 0.4929(5) 0.5350(3) 0.0167(12) Uani 1 1 d .
H41 H 0.6122 0.5202 0.5885 0.020 Uiso 1 1 calc R
C42 C 0.6684(5) 0.5578(4) 0.4752(3) 0.0148(12) Uani 1 1 d .
C43 C 0.6933(6) 0.1740(5) 0.4810(4) 0.0222(13) Uani 1 1 d .
H43A H 0.7584 0.1658 0.5124 0.033 Uiso 1 1 calc R
H43B H 0.7008 0.1040 0.4588 0.033 Uiso 1 1 calc R
H43C H 0.6047 0.2057 0.5149 0.033 Uiso 1 1 calc R
C44 C 0.6074(6) 0.7081(5) 0.5667(4) 0.0222(13) Uani 1 1 d .
H44A H 0.5217 0.6983 0.5896 0.033 Uiso 1 1 calc R
H44B H 0.5979 0.7844 0.5673 0.033 Uiso 1 1 calc R
H44C H 0.6698 0.6723 0.5979 0.033 Uiso 1 1 calc R
Cl1 Cl 0.29902(19) 0.14370(14) 0.76267(11) 0.0406(5) Uani 1 1 d .
Cl2 Cl 0.3664(2) 0.09150(17) 0.59466(12) 0.0529(6) Uani 1 1 d .
Cl3 Cl 0.34662(17) -0.07316(12) 0.70303(10) 0.0319(4) Uani 1 1 d .
C89 C 0.2844(6) 0.0636(5) 0.6887(4) 0.0252(14) Uani 1 1 d .
H89 H 0.1889 0.0806 0.6899 0.030 Uiso 1 1 calc R
Cl7 Cl 0.9059(3) -0.0032(2) 0.1069(3) 0.1242(18) Uani 1 1 d .
Cl8 Cl 0.7246(4) 0.1144(4) 0.0210(2) 0.1320(19) Uani 1 1 d .
Cl9 Cl 0.87768(19) 0.21756(15) 0.08327(12) 0.0425(5) Uani 1 1 d .
C91 C 0.7968(10) 0.1225(7) 0.0973(6) 0.066(3) Uani 1 1 d .
H91 H 0.7260 0.1432 0.1474 0.079 Uiso 1 1 calc R

loop_
_atom_site_aniso_label
_atom_site_aniso_U_11
_atom_site_aniso_U_22
_atom_site_aniso_U_33
_atom_site_aniso_U_23
_atom_site_aniso_U_13
_atom_site_aniso_U_12
O1 0.015(2) 0.024(2) 0.048(3) 0.001(2) -0.019(2) 0.0012(17)
O2 0.0133(19) 0.025(2) 0.028(3) 0.0063(18) -0.0131(18) -0.0038(17)
O3 0.0092(17) 0.0146(19) 0.012(2) 0.0000(16) -0.0033(15) 0.0014(15)
O4 0.0161(19) 0.015(2) 0.017(2) 0.0063(16) -0.0081(16) -0.0057(16)
O5 0.027(2) 0.035(3) 0.011(2) -0.0005(19) -0.0056(18) -0.0134(19)
O6 0.026(2) 0.025(2) 0.013(2) 0.0097(17) -0.0058(17) -0.0132(18)
O7 0.0144(19) 0.021(2) 0.012(2) -0.0030(17) 0.0011(16) -0.0038(16)
O8 0.0131(18) 0.021(2) 0.016(2) 0.0042(17) -0.0034(16) -0.0080(16)
O9 0.0171(19) 0.016(2) 0.015(2) 0.0043(16) -0.0050(16) -0.0004(16)
O10 0.027(2) 0.019(2) 0.013(2) -0.0028(17) -0.0044(17) -0.0040(17)
N1 0.007(2) 0.013(2) 0.016(3) 0.0004(19) -0.0058(18) 0.0031(17)
N2 0.008(2) 0.015(2) 0.016(3) 0.0050(19) -0.0073(19) -0.0005(18)
N3 0.006(2) 0.016(2) 0.013(3) 0.0012(19) -0.0072(18) -0.0008(18)
N4 0.007(2) 0.013(2) 0.014(2) 0.0051(18) -0.0062(18) -0.0022(17)
N5 0.008(2) 0.011(2) 0.010(2) 0.0007(18) -0.0044(18) 0.0040(17)
N6 0.011(2) 0.013(2) 0.009(2) 0.0036(18) -0.0056(18) -0.0011(17)
C1 0.014(3) 0.029(3) 0.034(4) -0.004(3) -0.001(3) -0.003(3)
C2 0.012(3) 0.016(3) 0.019(3) 0.004(2) -0.006(2) 0.003(2)
C3 0.014(3) 0.018(3) 0.010(3) 0.001(2) -0.004(2) -0.001(2)
C4 0.012(3) 0.024(3) 0.026(4) -0.003(3) -0.007(2) 0.000(2)
C5 0.021(3) 0.017(3) 0.044(4) -0.005(3) -0.012(3) 0.006(3)
C6 0.017(3) 0.016(3) 0.040(4) -0.015(3) -0.006(3) 0.000(2)
C7 0.014(3) 0.020(3) 0.009(3) 0.001(2) -0.002(2) 0.001(2)
C8 0.009(2) 0.015(2) 0.016(3) 0.002(2) -0.009(2) 0.0020(19)
C9 0.009(2) 0.015(2) 0.014(2) 0.0034(18) -0.0089(18) -0.0003(17)
C10 0.0088(17) 0.0139(18) 0.0117(19) -0.0001(15) -0.0074(15) -0.0009(14)
C11 0.009(2) 0.020(3) 0.017(3) 0.001(2) -0.011(2) -0.003(2)
C12 0.007(2) 0.019(3) 0.019(3) 0.005(2) -0.010(2) -0.0023(19)
C13 0.010(2) 0.018(3) 0.014(3) 0.004(2) -0.009(2) 0.0029(19)
C14 0.011(3) 0.023(3) 0.020(3) 0.003(2) -0.003(2) -0.003(2)
C15 0.015(3) 0.020(3) 0.027(4) 0.005(3) -0.005(2) -0.004(2)
C16 0.018(3) 0.018(3) 0.014(3) 0.008(2) -0.007(2) -0.008(2)
C17 0.024(3) 0.020(3) 0.010(3) 0.001(2) -0.005(2) -0.005(2)
C18 0.029(3) 0.030(4) 0.036(4) -0.006(3) -0.009(3) -0.003(3)
C19 0.047(5) 0.033(4) 0.050(5) -0.008(4) -0.007(4) 0.014(4)
C20 0.057(5) 0.014(3) 0.034(4) -0.007(3) -0.010(4) -0.002(3)
C21 0.054(5) 0.024(3) 0.032(4) 0.007(3) -0.017(3) -0.023(3)
C22 0.032(3) 0.031(4) 0.018(3) 0.008(3) -0.009(3) -0.017(3)
C23 0.009(2) 0.015(2) 0.013(3) 0.002(2) -0.008(2) 0.0022(19)
C24 0.008(2) 0.021(3) 0.013(3) 0.002(2) -0.005(2) -0.004(2)
C25 0.006(2) 0.014(2) 0.013(3) 0.005(2) -0.007(2) -0.0025(19)
C26 0.006(2) 0.016(3) 0.009(3) -0.001(2) -0.002(2) 0.002(2)
C27 0.010(2) 0.016(3) 0.013(3) 0.004(2) -0.007(2) 0.000(2)
C28 0.009(3) 0.019(3) 0.015(3) 0.003(2) -0.006(2) 0.002(2)
C29 0.026(3) 0.026(3) 0.015(3) 0.006(3) 0.001(3) -0.008(3)
C30 0.107(8) 0.041(5) 0.036(5) 0.014(4) -0.019(5) -0.035(5)
C31 0.013(3) 0.010(3) 0.014(3) 0.003(2) -0.007(2) -0.001(2)
C32 0.010(2) 0.015(2) 0.010(2) 0.0047(19) -0.0063(18) 0.0016(18)
C33 0.013(3) 0.024(3) 0.015(3) 0.005(2) -0.003(2) -0.005(2)
C34 0.018(3) 0.036(4) 0.031(4) 0.012(3) -0.011(3) -0.014(3)
C35 0.012(3) 0.015(3) 0.010(3) 0.000(2) -0.003(2) -0.003(2)
C36 0.009(2) 0.016(3) 0.009(3) 0.002(2) -0.005(2) -0.001(2)
C37 0.003(2) 0.017(2) 0.015(3) 0.005(2) -0.0057(19) 0.0018(18)
C38 0.005(2) 0.016(2) 0.015(2) 0.0018(19) -0.0062(18) 0.0011(17)
C39 0.007(2) 0.017(3) 0.016(3) 0.004(2) -0.004(2) 0.000(2)
C40 0.009(3) 0.028(3) 0.016(3) 0.009(3) -0.005(2) -0.001(2)
C41 0.008(2) 0.023(3) 0.012(3) -0.002(2) -0.001(2) 0.003(2)
C42 0.007(2) 0.020(3) 0.017(3) 0.000(2) -0.008(2) 0.000(2)
C43 0.028(3) 0.020(3) 0.020(3) 0.012(3) -0.010(3) -0.007(3)
C44 0.021(3) 0.023(3) 0.020(3) -0.003(3) -0.004(3) -0.002(2)
Cl1 0.0558(11) 0.0302(9) 0.0363(11) -0.0042(8) -0.0011(9) -0.0214(8)
Cl2 0.0878(16) 0.0475(12) 0.0316(11) 0.0135(9) -0.0129(11) -0.0345(11)
Cl3 0.0406(9) 0.0186(8) 0.0311(10) 0.0025(7) -0.0129(7) 0.0015(7)
C89 0.018(3) 0.023(3) 0.036(4) 0.006(3) -0.010(3) -0.005(2)
Cl7 0.095(2) 0.0425(14) 0.181(4) -0.0042(18) 0.064(2) -0.0175(15)
Cl8 0.130(3) 0.232(5) 0.071(2) -0.043(3) 0.007(2) -0.130(3)
Cl9 0.0494(11) 0.0377(10) 0.0401(11) -0.0054(8) 0.0052(9) -0.0251(9)
C91 0.072(6) 0.060(6) 0.059(6) -0.029(5) 0.037(5) -0.048(5)

loop_
_atom_type_symbol
_atom_type_description
_atom_type_scat_dispersion_real
_atom_type_scat_dispersion_imag
_atom_type_scat_source
C C 0.0033 0.0016 'International Tables Vol C Tables 4.2.6.8 and 6.1.1.4'
H H 0.0000 0.0000 'International Tables Vol C Tables 4.2.6.8 and 6.1.1.4'
Cl Cl 0.1484 0.1585 'International Tables Vol C Tables 4.2.6.8 and 6.1.1.4'
N N 0.0061 0.0033 'International Tables Vol C Tables 4.2.6.8 and 6.1.1.4'
O O 0.0106 0.0060 'International Tables Vol C Tables 4.2.6.8 and 6.1.1.4'

loop_
_geom_angle_atom_site_label_1
_geom_angle_atom_site_label_2
_geom_angle_atom_site_label_3
_geom_angle
C28 O6 C29 118.5(5)
C32 O8 C33 116.2(4)
C39 O9 C43 116.8(5)
C42 O10 C44 117.6(5)
C7 N1 C8 126.0(5)
C7 N1 H1A 117.0
C8 N1 H1A 117.0
C16 N2 C11 124.0(4)
C16 N2 H2A 118.0
C11 N2 H2A 118.0
C25 N3 C27 113.0(4)
C25 N3 C23 121.2(4)
C27 N3 C23 120.8(4)
C26 N4 C27 112.3(4)
C26 N4 C24 120.0(4)
C27 N4 C24 121.0(4)
C25 N5 C31 112.3(4)
C25 N5 C35 122.2(4)
C31 N5 C35 122.7(4)
C26 N6 C31 113.3(4)
C26 N6 C36 123.6(4)
C31 N6 C36 121.8(4)
C6 C1 C2 122.7(6)
C6 C1 H1 118.7
C2 C1 H1 118.7
C1 C2 C3 119.1(5)
C1 C2 H2 120.4
C3 C2 H2 120.4
C4 C3 C2 118.6(5)
C4 C3 C7 118.0(5)
C2 C3 C7 123.3(5)
C3 C4 C5 119.7(5)
C3 C4 H4 120.2
C5 C4 H4 120.2
C6 C5 C4 121.8(5)
C6 C5 H5 119.1
C4 C5 H5 119.1
C5 C6 C1 118.1(6)
C5 C6 H6 121.0
C1 C6 H6 121.0
O1 C7 N1 122.5(5)
O1 C7 C3 121.9(5)
N1 C7 C3 115.5(5)
C9 C8 C13 122.3(5)
C9 C8 N1 117.2(5)
C13 C8 N1 120.1(5)
C8 C9 C10 119.5(5)
C8 C9 C23 121.3(5)
C10 C9 C23 119.0(5)
C11 C10 C9 118.7(5)
C11 C10 C24 122.7(5)
C9 C10 C24 118.5(5)
C10 C11 C12 122.0(5)
C10 C11 N2 117.8(5)
C12 C11 N2 120.2(5)
C11 C12 C13 119.0(5)
C11 C12 C14 121.5(5)
C13 C12 C14 119.1(5)
C8 C13 C12 118.4(5)
C8 C13 C15 121.7(5)
C12 C13 C15 119.7(5)
C12 C14 H14A 109.5
C12 C14 H14B 109.5
H14A C14 H14B 109.5
C12 C14 H14C 109.5
H14A C14 H14C 109.5
H14B C14 H14C 109.5
C13 C15 H15A 109.5
C13 C15 H15B 109.5
H15A C15 H15B 109.5
C13 C15 H15C 109.5
H15A C15 H15C 109.5
H15B C15 H15C 109.5
O2 C16 N2 121.2(5)
O2 C16 C17 121.8(5)
N2 C16 C17 117.0(5)
C18 C17 C22 118.3(6)
C18 C17 C16 123.4(5)
C22 C17 C16 118.2(5)
C17 C18 C19 119.1(7)
C17 C18 H18 120.5
C19 C18 H18 120.5
C20 C19 C18 122.4(7)
C20 C19 H19 118.8
C18 C19 H19 118.8
C21 C20 C19 118.4(6)
C21 C20 H20 120.8
C19 C20 H20 120.8
C20 C21 C22 122.4(6)
C20 C21 H21 118.8
C22 C21 H21 118.8
C21 C22 C17 119.4(6)
C21 C22 H22 120.3
C17 C22 H22 120.3
N3 C23 C9 110.7(4)
N3 C23 H23A 109.5
C9 C23 H23A 109.5
N3 C23 H23B 109.5
C9 C23 H23B 109.5
H23A C23 H23B 108.1
N4 C24 C10 112.4(4)
N4 C24 H24A 109.1
C10 C24 H24A 109.1
N4 C24 H24B 109.1
C10 C24 H24B 109.1
H24A C24 H24B 107.9
O3 C25 N5 127.5(5)
O3 C25 N3 125.4(5)
N5 C25 N3 107.0(4)
O4 C26 N6 126.8(5)
O4 C26 N4 125.4(5)
N6 C26 N4 107.7(5)
N4 C27 N3 115.1(4)
N4 C27 C28 111.4(5)
N3 C27 C28 109.3(4)
N4 C27 C31 103.3(4)
N3 C27 C31 102.1(4)
C28 C27 C31 115.3(4)
O5 C28 O6 126.8(5)
O5 C28 C27 124.6(5)
O6 C28 C27 108.5(5)
O6 C29 C30 105.8(5)
O6 C29 H29A 110.6
C30 C29 H29A 110.6
O6 C29 H29B 110.6
C30 C29 H29B 110.6
H29A C29 H29B 108.7
C29 C30 H30A 109.5
C29 C30 H30B 109.5
H30A C30 H30B 109.5
C29 C30 H30C 109.5
H30A C30 H30C 109.5
H30B C30 H30C 109.5
N5 C31 N6 112.6(4)
N5 C31 C32 114.3(4)
N6 C31 C32 111.6(4)
N5 C31 C27 103.5(4)
N6 C31 C27 102.4(4)
C32 C31 C27 111.5(4)
O7 C32 O8 126.6(5)
O7 C32 C31 121.0(5)
O8 C32 C31 112.3(4)
O8 C33 C34 107.3(5)
O8 C33 H33A 110.3
C34 C33 H33A 110.3
O8 C33 H33B 110.3
C34 C33 H33B 110.3
H33A C33 H33B 108.5
C33 C34 H34A 109.5
C33 C34 H34B 109.5
H34A C34 H34B 109.5
C33 C34 H34C 109.5
H34A C34 H34C 109.5
H34B C34 H34C 109.5
N5 C35 C37 115.4(4)
N5 C35 H35A 108.4
C37 C35 H35A 108.4
N5 C35 H35B 108.4
C37 C35 H35B 108.4
H35A C35 H35B 107.5
N6 C36 C38 115.4(4)
N6 C36 H36A 108.4
C38 C36 H36A 108.4
N6 C36 H36B 108.4
C38 C36 H36B 108.4
H36A C36 H36B 107.5
C38 C37 C42 119.9(5)
C38 C37 C35 122.0(5)
C42 C37 C35 118.0(5)
C37 C38 C39 119.0(5)
C37 C38 C36 122.5(5)
C39 C38 C36 118.4(5)
O9 C39 C40 123.6(5)
O9 C39 C38 116.7(5)
C40 C39 C38 119.7(5)
C39 C40 C41 121.2(5)
C39 C40 H40 119.4
C41 C40 H40 119.4
C42 C41 C40 119.7(5)
C42 C41 H41 120.2
C40 C41 H41 120.2
C41 C42 O10 123.6(5)
C41 C42 C37 120.5(5)
O10 C42 C37 115.8(5)
O9 C43 H43A 109.5
O9 C43 H43B 109.5
H43A C43 H43B 109.5
O9 C43 H43C 109.5
H43A C43 H43C 109.5
H43B C43 H43C 109.5
O10 C44 H44A 109.5
O10 C44 H44B 109.5
H44A C44 H44B 109.5
O10 C44 H44C 109.5
H44A C44 H44C 109.5
H44B C44 H44C 109.5
Cl1 C89 Cl3 112.1(4)
Cl1 C89 Cl2 110.4(3)
Cl3 C89 Cl2 109.5(4)
Cl1 C89 H89 108.2
Cl3 C89 H89 108.2
Cl2 C89 H89 108.2
Cl8 C91 Cl9 111.8(6)
Cl8 C91 Cl7 109.5(5)
Cl9 C91 Cl7 110.6(6)
Cl8 C91 H91 108.3
Cl9 C91 H91 108.3
Cl7 C91 H91 108.3

loop_
_geom_bond_atom_site_label_1
_geom_bond_atom_site_label_2
_geom_bond_distance
O1 C7 1.222(7)
O2 C16 1.231(7)
O3 C25 1.206(6)
O4 C26 1.217(7)
O5 C28 1.188(7)
O6 C28 1.320(7)
O6 C29 1.454(7)
O7 C32 1.196(7)
O8 C32 1.318(7)
O8 C33 1.470(6)
O9 C39 1.367(7)
O9 C43 1.430(7)
O10 C42 1.378(7)
O10 C44 1.417(7)
N1 C7 1.351(7)
N1 C8 1.434(7)
N1 H1A 0.8800
N2 C16 1.353(7)
N2 C11 1.437(7)
N2 H2A 0.8800
N3 C25 1.382(7)
N3 C27 1.450(7)
N3 C23 1.464(6)
N4 C26 1.379(7)
N4 C27 1.439(7)
N4 C24 1.468(6)
N5 C25 1.377(6)
N5 C31 1.445(7)
N5 C35 1.455(7)
N6 C26 1.367(7)
N6 C31 1.445(7)
N6 C36 1.466(7)
C1 C6 1.359(8)
C1 C2 1.371(9)
C1 H1 0.9500
C2 C3 1.394(8)
C2 H2 0.9500
C3 C4 1.382(8)
C3 C7 1.504(8)
C4 C5 1.386(9)
C4 H4 0.9500
C5 C6 1.355(9)
C5 H5 0.9500
C6 H6 0.9500
C8 C9 1.387(8)
C8 C13 1.393(8)
C9 C10 1.399(8)
C9 C23 1.515(8)
C10 C11 1.394(8)
C10 C24 1.518(7)
C11 C12 1.398(8)
C12 C13 1.411(8)
C12 C14 1.512(8)
C13 C15 1.506(8)
C14 H14A 0.9800
C14 H14B 0.9800
C14 H14C 0.9800
C15 H15A 0.9800
C15 H15B 0.9800
C15 H15C 0.9800
C16 C17 1.493(8)
C17 C18 1.385(9)
C17 C22 1.392(9)
C18 C19 1.386(10)
C18 H18 0.9500
C19 C20 1.344(12)
C19 H19 0.9500
C20 C21 1.342(10)
C20 H20 0.9500
C21 C22 1.375(9)
C21 H21 0.9500
C22 H22 0.9500
C23 H23A 0.9900
C23 H23B 0.9900
C24 H24A 0.9900
C24 H24B 0.9900
C27 C28 1.557(8)
C27 C31 1.576(7)
C29 C30 1.484(10)
C29 H29A 0.9900
C29 H29B 0.9900
C30 H30A 0.9800
C30 H30B 0.9800
C30 H30C 0.9800
C31 C32 1.549(7)
C33 C34 1.504(9)
C33 H33A 0.9900
C33 H33B 0.9900
C34 H34A 0.9800
C34 H34B 0.9800
C34 H34C 0.9800
C35 C37 1.519(8)
C35 H35A 0.9900
C35 H35B 0.9900
C36 C38 1.526(8)
C36 H36A 0.9900
C36 H36B 0.9900
C37 C38 1.390(8)
C37 C42 1.408(8)
C38 C39 1.420(8)
C39 C40 1.379(8)
C40 C41 1.384(8)
C40 H40 0.9500
C41 C42 1.377(8)
C41 H41 0.9500
C43 H43A 0.9800
C43 H43B 0.9800
C43 H43C 0.9800
C44 H44A 0.9800
C44 H44B 0.9800
C44 H44C 0.9800
Cl1 C89 1.747(7)
Cl2 C89 1.767(7)
Cl3 C89 1.762(6)
C89 H89 1.0000
Cl7 C91 1.758(12)
Cl8 C91 1.721(12)
Cl9 C91 1.732(8)
C91 H91 1.0000

loop_
_geom_torsion_atom_site_label_1
_geom_torsion_atom_site_label_2
_geom_torsion_atom_site_label_3
_geom_torsion_atom_site_label_4
_geom_torsion
C6 C1 C2 C3 -1.2(10)
C1 C2 C3 C4 1.5(9)
C1 C2 C3 C7 -180.0(6)
C2 C3 C4 C5 -1.5(9)
C7 C3 C4 C5 179.9(6)
C3 C4 C5 C6 1.1(11)
C4 C5 C6 C1 -0.8(11)
C2 C1 C6 C5 0.8(11)
C8 N1 C7 O1 5.6(9)
C8 N1 C7 C3 -175.7(5)
C4 C3 C7 O1 15.8(9)
C2 C3 C7 O1 -162.7(6)
C4 C3 C7 N1 -162.8(5)
C2 C3 C7 N1 18.6(8)
C7 N1 C8 C9 111.8(6)
C7 N1 C8 C13 -75.1(7)
C13 C8 C9 C10 -3.3(8)
N1 C8 C9 C10 169.7(5)
C13 C8 C9 C23 -179.2(5)
N1 C8 C9 C23 -6.2(7)
C8 C9 C10 C11 0.2(7)
C23 C9 C10 C11 176.2(5)
C8 C9 C10 C24 -176.0(5)
C23 C9 C10 C24 0.0(7)
C9 C10 C11 C12 2.5(8)
C24 C10 C11 C12 178.5(5)
C9 C10 C11 N2 -174.3(5)
C24 C10 C11 N2 1.8(7)
C16 N2 C11 C10 -115.2(6)
C16 N2 C11 C12 68.0(7)
C10 C11 C12 C13 -2.1(8)
N2 C11 C12 C13 174.6(5)
C10 C11 C12 C14 -175.3(5)
N2 C11 C12 C14 1.3(8)
C9 C8 C13 C12 3.6(8)
N1 C8 C13 C12 -169.1(5)
C9 C8 C13 C15 178.9(5)
N1 C8 C13 C15 6.1(8)
C11 C12 C13 C8 -1.0(8)
C14 C12 C13 C8 172.5(5)
C11 C12 C13 C15 -176.3(5)
C14 C12 C13 C15 -2.9(7)
C11 N2 C16 O2 -6.8(9)
C11 N2 C16 C17 172.5(5)
O2 C16 C17 C18 158.9(6)
N2 C16 C17 C18 -20.3(9)
O2 C16 C17 C22 -17.7(9)
N2 C16 C17 C22 163.0(5)
C22 C17 C18 C19 -0.2(10)
C16 C17 C18 C19 -176.9(7)
C17 C18 C19 C20 -0.4(13)
C18 C19 C20 C21 0.1(13)
C19 C20 C21 C22 0.7(12)
C20 C21 C22 C17 -1.3(11)
C18 C17 C22 C21 1.0(9)
C16 C17 C22 C21 177.8(6)
C25 N3 C23 C9 -72.2(6)
C27 N3 C23 C9 80.9(6)
C8 C9 C23 N3 108.8(5)
C10 C9 C23 N3 -67.1(6)
C26 N4 C24 C10 71.1(6)
C27 N4 C24 C10 -77.9(6)
C11 C10 C24 N4 -109.4(6)
C9 C10 C24 N4 66.7(6)
C31 N5 C25 O3 167.5(5)
C35 N5 C25 O3 6.2(8)
C31 N5 C25 N3 -14.9(6)
C35 N5 C25 N3 -176.2(4)
C27 N3 C25 O3 -168.1(5)
C23 N3 C25 O3 -13.0(8)
C27 N3 C25 N5 14.3(6)
C23 N3 C25 N5 169.4(4)
C31 N6 C26 O4 -172.2(5)
C36 N6 C26 O4 -5.5(8)
C31 N6 C26 N4 8.3(6)
C36 N6 C26 N4 174.9(4)
C27 N4 C26 O4 169.5(5)
C24 N4 C26 O4 18.0(8)
C27 N4 C26 N6 -10.9(6)
C24 N4 C26 N6 -162.4(4)
C26 N4 C27 N3 -101.5(5)
C24 N4 C27 N3 49.7(7)
C26 N4 C27 C28 133.3(4)
C24 N4 C27 C28 -75.5(6)
C26 N4 C27 C31 8.9(6)
C24 N4 C27 C31 160.1(5)
C25 N3 C27 N4 103.2(5)
C23 N3 C27 N4 -52.0(7)
C25 N3 C27 C28 -130.6(5)
C23 N3 C27 C28 74.2(6)
C25 N3 C27 C31 -8.0(5)
C23 N3 C27 C31 -163.2(4)
C29 O6 C28 O5 1.8(8)
C29 O6 C28 C27 -176.5(4)
N4 C27 C28 O5 1.9(7)
N3 C27 C28 O5 -126.5(6)
C31 C27 C28 O5 119.2(6)
N4 C27 C28 O6 -179.7(4)
N3 C27 C28 O6 51.9(5)
C31 C27 C28 O6 -62.4(6)
C28 O6 C29 C30 161.1(6)
C25 N5 C31 N6 -100.1(5)
C35 N5 C31 N6 61.1(6)
C25 N5 C31 C32 131.3(5)
C35 N5 C31 C32 -67.6(6)
C25 N5 C31 C27 9.7(6)
C35 N5 C31 C27 170.9(4)
C26 N6 C31 N5 107.9(5)
C36 N6 C31 N5 -59.1(6)
C26 N6 C31 C32 -122.0(5)
C36 N6 C31 C32 71.0(6)
C26 N6 C31 C27 -2.6(6)
C36 N6 C31 C27 -169.6(4)
N4 C27 C31 N5 -120.8(4)
N3 C27 C31 N5 -1.0(5)
C28 C27 C31 N5 117.4(5)
N4 C27 C31 N6 -3.7(5)
N3 C27 C31 N6 116.2(4)
C28 C27 C31 N6 -125.4(5)
N4 C27 C31 C32 115.8(5)
N3 C27 C31 C32 -124.4(4)
C28 C27 C31 C32 -6.0(6)
C33 O8 C32 O7 0.5(8)
C33 O8 C32 C31 -175.0(4)
N5 C31 C32 O7 177.6(5)
N6 C31 C32 O7 48.4(7)
C27 C31 C32 O7 -65.4(6)
N5 C31 C32 O8 -6.6(6)
N6 C31 C32 O8 -135.8(5)
C27 C31 C32 O8 110.4(5)
C32 O8 C33 C34 167.3(5)
C25 N5 C35 C37 84.0(6)
C31 N5 C35 C37 -75.4(6)
C26 N6 C36 C38 -91.9(6)
C31 N6 C36 C38 73.7(6)
N5 C35 C37 C38 52.8(6)
N5 C35 C37 C42 -129.5(5)
C42 C37 C38 C39 0.9(7)
C35 C37 C38 C39 178.5(5)
C42 C37 C38 C36 -174.4(4)
C35 C37 C38 C36 3.2(7)
N6 C36 C38 C37 -57.0(7)
N6 C36 C38 C39 127.6(5)
C43 O9 C39 C40 -2.6(7)
C43 O9 C39 C38 176.9(5)
C37 C38 C39 O9 180.0(4)
C36 C38 C39 O9 -4.5(7)
C37 C38 C39 C40 -0.5(7)
C36 C38 C39 C40 175.0(5)
O9 C39 C40 C41 179.1(5)
C38 C39 C40 C41 -0.3(8)
C39 C40 C41 C42 0.8(8)
C40 C41 C42 O10 179.0(5)
C40 C41 C42 C37 -0.4(8)
C44 O10 C42 C41 -1.2(7)
C44 O10 C42 C37 178.2(5)
C38 C37 C42 C41 -0.5(7)
C35 C37 C42 C41 -178.1(5)
C38 C37 C42 O10 -179.9(4)
C35 C37 C42 O10 2.5(7)
